data_1503014
loop_
_publ_author_name
'Zhang, Zibin'
'Xia, Binyuan'
'Han, Chengyou'
'Yu, Yihua'
'Huang, Feihe'

_publ_section_title
;
 Syntheses of copillar[5]arenes by co-oligomerization of different
 monomers.
;
_journal_issue 15
_journal_name_full 'Organic letters'
_journal_page_first 3285
_journal_page_last 3287
_journal_paper_doi 10.1021/ol100883k
_journal_volume 12
_journal_year 2010
_chemical_formula_moiety 'C51 H62 O10, 2(C H2 Cl2)'
_chemical_formula_sum 'C53 H66 Cl4 O10'
_chemical_formula_weight 1004.86
_chemical_name_systematic
; 
 ? 
;
_space_group_IT_number 15
_symmetry_cell_setting monoclinic
_symmetry_space_group_name_Hall '-C 2yc'
_symmetry_space_group_name_H-M 'C 1 2/c 1'
_atom_sites_solution_hydrogens geom
_atom_sites_solution_primary direct
_atom_sites_solution_secondary difmap
_audit_creation_method SHELXL-97
_cell_angle_alpha 90.00
_cell_angle_beta 103.77(3)
_cell_angle_gamma 90.00
_cell_formula_units_Z 4
_cell_length_a 11.311(2)
_cell_length_b 21.467(4)
_cell_length_c 21.439(4)
_cell_measurement_reflns_used 20668
_cell_measurement_temperature 113(2)
_cell_measurement_theta_max 27.5
_cell_measurement_theta_min 3.1
_cell_volume 5056.1(17)
_computing_cell_refinement RAPID-AUTO
_computing_data_collection 'RAPID-AUTO (Rigaku, 1998)'
_computing_data_reduction RAPID-AUTO
_computing_molecular_graphics XP
_computing_publication_material SHELXL-97
_computing_structure_refinement 'SHELXL-97 (Sheldrick, 2008)'
_computing_structure_solution 'SHELXS-97 (Sheldrick, 2008)'
_diffrn_ambient_temperature 113(2)
_diffrn_detector_area_resol_mean 0
_diffrn_measured_fraction_theta_full 0.998
_diffrn_measured_fraction_theta_max 0.998
_diffrn_measurement_device_type 'Rigaku R-AXIS RAPID'
_diffrn_measurement_method '\w scans'
_diffrn_radiation_monochromator graphite
_diffrn_radiation_source 'fine-focus sealed tube'
_diffrn_radiation_type MoK\a
_diffrn_radiation_wavelength 0.71073
_diffrn_reflns_av_R_equivalents 0.0254
_diffrn_reflns_av_sigmaI/netI 0.0178
_diffrn_reflns_limit_h_max 13
_diffrn_reflns_limit_h_min -13
_diffrn_reflns_limit_k_max 25
_diffrn_reflns_limit_k_min -25
_diffrn_reflns_limit_l_max 25
_diffrn_reflns_limit_l_min -25
_diffrn_reflns_number 19677
_diffrn_reflns_theta_full 25.00
_diffrn_reflns_theta_max 25.00
_diffrn_reflns_theta_min 3.15
_diffrn_standards_decay_% 0
_diffrn_standards_interval_count image
_diffrn_standards_interval_time 0
_diffrn_standards_number 0
_exptl_absorpt_coefficient_mu 0.292
_exptl_absorpt_correction_T_max 0.86
_exptl_absorpt_correction_T_min 0.72
_exptl_absorpt_correction_type multi-scan
_exptl_absorpt_process_details 'ABSCOR (Higashi, 1995)'
_exptl_crystal_colour colorless
_exptl_crystal_density_diffrn 1.320
_exptl_crystal_density_method 'not measured'
_exptl_crystal_description block
_exptl_crystal_F_000 2128
_exptl_crystal_size_max 0.51
_exptl_crystal_size_mid 0.45
_exptl_crystal_size_min 0.43
_refine_diff_density_max 0.617
_refine_diff_density_min -0.658
_refine_diff_density_rms 0.083
_refine_ls_extinction_method none
_refine_ls_goodness_of_fit_ref 1.105
_refine_ls_hydrogen_treatment constr
_refine_ls_matrix_type full
_refine_ls_number_parameters 303
_refine_ls_number_reflns 4457
_refine_ls_number_restraints 0
_refine_ls_restrained_S_all 1.105
_refine_ls_R_factor_all 0.0610
_refine_ls_R_factor_gt 0.0574
_refine_ls_shift/su_max 0.000
_refine_ls_shift/su_mean 0.000
_refine_ls_structure_factor_coef Fsqd
_refine_ls_weighting_details 'calc w=1/[\s^2^(Fo^2^)+(0.0760P)^2^+15.9211P] where P=(Fo^2^+2Fc^2^)/3'
_refine_ls_weighting_scheme calc
_refine_ls_wR_factor_gt 0.1586
_refine_ls_wR_factor_ref 0.1610
_reflns_number_gt 4089
_reflns_number_total 4457
_reflns_threshold_expression >2\s(I)
_cod_data_source_file ol100883k_si_001.cif
_cod_data_source_block 1
_cod_original_cell_volume 5055.8(18)
_cod_original_sg_symbol_H-M 'C 2/c'
_cod_database_code 1503014

loop_
_symmetry_equiv_pos_as_xyz
'x, y, z'
'-x, y, -z+1/2'
'x+1/2, y+1/2, z'
'-x+1/2, y+1/2, -z+1/2'
'-x, -y, -z'
'x, -y, z-1/2'
'-x+1/2, -y+1/2, -z'
'x+1/2, -y+1/2, z-1/2'

loop_
_atom_site_label
_atom_site_type_symbol
_atom_site_fract_x
_atom_site_fract_y
_atom_site_fract_z
_atom_site_U_iso_or_equiv
_atom_site_adp_type
_atom_site_occupancy
_atom_site_symmetry_multiplicity
_atom_site_calc_flag
_atom_site_refinement_flags
Cl1 Cl 0.31267(8) 0.37882(5) 0.21702(4) 0.0545(3) Uani 1 1 d .
Cl2 Cl 0.05459(8) 0.34845(4) 0.17554(4) 0.0420(2) Uani 1 1 d .
O1 O 0.61306(16) 0.48106(9) 0.14084(9) 0.0250(4) Uani 1 1 d .
O2 O 1.09417(16) 0.54081(9) 0.15132(9) 0.0237(4) Uani 1 1 d .
O3 O 0.62532(16) 0.24243(8) 0.15592(8) 0.0209(4) Uani 1 1 d .
O4 O 0.88889(16) 0.36698(8) 0.00669(8) 0.0194(4) Uani 1 1 d .
O5 O 1.06651(16) 0.18202(9) 0.13361(8) 0.0210(4) Uani 1 1 d .
C1 C 1.0000 0.58717(16) 0.2500 0.0192(7) Uani 1 2 d S
H1A H 1.0488 0.6144 0.2317 0.023 Uiso 1 1 d .
C2 C 0.9235(2) 0.54817(11) 0.19612(11) 0.0166(5) Uani 1 1 d .
C3 C 0.8022(2) 0.53360(11) 0.19453(12) 0.0183(5) Uani 1 1 d .
H3A H 0.7674 0.5482 0.2269 0.022 Uiso 1 1 calc R
C4 C 0.7329(2) 0.49744(11) 0.14508(12) 0.0183(5) Uani 1 1 d .
C5 C 0.7827(2) 0.47544(11) 0.09557(11) 0.0167(5) Uani 1 1 d .
C6 C 0.9036(2) 0.49012(11) 0.09714(11) 0.0174(5) Uani 1 1 d .
H6A H 0.9380 0.4760 0.0644 0.021 Uiso 1 1 calc R
C7 C 0.9735(2) 0.52552(11) 0.14671(12) 0.0175(5) Uani 1 1 d .
C8 C 0.7078(2) 0.43478(11) 0.04271(11) 0.0181(5) Uani 1 1 d .
H8A H 0.7303 0.4432 0.0026 0.022 Uiso 1 1 calc R
H8B H 0.6220 0.4444 0.0369 0.022 Uiso 1 1 calc R
C9 C 0.7300(2) 0.36648(11) 0.06039(11) 0.0166(5) Uani 1 1 d .
C10 C 0.6613(2) 0.33591(12) 0.09710(11) 0.0170(5) Uani 1 1 d .
H10A H 0.5964 0.3565 0.1077 0.020 Uiso 1 1 calc R
C11 C 0.6884(2) 0.27486(12) 0.11822(11) 0.0163(5) Uani 1 1 d .
C12 C 0.7852(2) 0.24282(11) 0.10229(11) 0.0156(5) Uani 1 1 d .
C13 C 0.8523(2) 0.27328(11) 0.06453(11) 0.0156(5) Uani 1 1 d .
H13A H 0.9159 0.2525 0.0529 0.019 Uiso 1 1 calc R
C14 C 0.8254(2) 0.33432(11) 0.04395(11) 0.0157(5) Uani 1 1 d .
C15 C 0.8186(2) 0.17747(11) 0.12690(11) 0.0169(5) Uani 1 1 d .
H15A H 0.8511 0.1546 0.0957 0.020 Uiso 1 1 calc R
H15B H 0.7461 0.1560 0.1322 0.020 Uiso 1 1 calc R
C16 C 0.8770(2) 0.17996(11) 0.24859(12) 0.0170(5) Uani 1 1 d .
H16A H 0.7946 0.1801 0.2480 0.020 Uiso 1 1 calc R
C17 C 0.9126(2) 0.17888(10) 0.19083(11) 0.0152(5) Uani 1 1 d .
C18 C 1.0374(2) 0.18078(11) 0.19278(11) 0.0169(5) Uani 1 1 d .
C19 C 1.1914(2) 0.18676(13) 0.13201(12) 0.0216(5) Uani 1 1 d .
H19A H 1.2382 0.1539 0.1577 0.026 Uiso 1 1 calc R
H19B H 1.2242 0.2266 0.1493 0.026 Uiso 1 1 calc R
C20 C 1.1989(2) 0.18066(13) 0.06240(13) 0.0246(6) Uani 1 1 d .
H20A H 1.2838 0.1787 0.0608 0.030 Uiso 1 1 calc R
H20B H 1.1638 0.2175 0.0390 0.030 Uiso 1 1 calc R
C21 C 1.1331(3) 0.12321(14) 0.02921(13) 0.0305(6) Uani 1 1 d .
H21A H 1.0461 0.1307 0.0194 0.037 Uiso 1 1 calc R
H21B H 1.1502 0.0882 0.0586 0.037 Uiso 1 1 calc R
C22 C 1.1700(3) 0.10605(15) -0.03274(13) 0.0303(6) Uani 1 1 d .
H22A H 1.1261 0.0696 -0.0512 0.045 Uiso 1 1 calc R
H22B H 1.2558 0.0977 -0.0233 0.045 Uiso 1 1 calc R
H22C H 1.1513 0.1400 -0.0626 0.045 Uiso 1 1 calc R
C23 C 0.5503(3) 0.51293(17) 0.18005(19) 0.0447(9) Uani 1 1 d .
H23A H 0.4686 0.4973 0.1725 0.067 Uiso 1 1 calc R
H23B H 0.5484 0.5566 0.1702 0.067 Uiso 1 1 calc R
H23C H 0.5910 0.5067 0.2243 0.067 Uiso 1 1 calc R
C24 C 1.1519(2) 0.51330(13) 0.10598(12) 0.0228(6) Uani 1 1 d .
H24A H 1.2347 0.5273 0.1141 0.034 Uiso 1 1 calc R
H24B H 1.1095 0.5253 0.0634 0.034 Uiso 1 1 calc R
H24C H 1.1503 0.4688 0.1099 0.034 Uiso 1 1 calc R
C25 C 0.5104(2) 0.26696(13) 0.16039(14) 0.0278(6) Uani 1 1 d .
H25A H 0.4759 0.2407 0.1877 0.042 Uiso 1 1 calc R
H25B H 0.4567 0.2685 0.1184 0.042 Uiso 1 1 calc R
H25C H 0.5214 0.3082 0.1782 0.042 Uiso 1 1 calc R
C26 C 0.9917(2) 0.33753(13) -0.00804(12) 0.0212(5) Uani 1 1 d .
H26A H 1.0271 0.3649 -0.0340 0.032 Uiso 1 1 calc R
H26B H 0.9665 0.2996 -0.0311 0.032 Uiso 1 1 calc R
H26C H 1.0507 0.3283 0.0311 0.032 Uiso 1 1 calc R
C27 C 0.1736(3) 0.3691(2) 0.24044(17) 0.0503(9) Uani 1 1 d .
H27A H 0.1836 0.3370 0.2731 0.060 Uiso 1 1 calc R
H27B H 0.1532 0.4077 0.2590 0.060 Uiso 1 1 calc R

loop_
_atom_site_aniso_label
_atom_site_aniso_U_11
_atom_site_aniso_U_22
_atom_site_aniso_U_33
_atom_site_aniso_U_23
_atom_site_aniso_U_13
_atom_site_aniso_U_12
Cl1 0.0398(5) 0.0799(7) 0.0429(5) 0.0022(4) 0.0079(4) 0.0101(4)
Cl2 0.0475(5) 0.0434(5) 0.0288(4) -0.0002(3) -0.0034(3) -0.0067(4)
O1 0.0205(9) 0.0247(10) 0.0328(10) -0.0084(8) 0.0125(8) -0.0024(7)
O2 0.0201(9) 0.0302(10) 0.0232(9) -0.0065(8) 0.0101(7) -0.0046(8)
O3 0.0194(9) 0.0237(9) 0.0217(9) 0.0034(7) 0.0090(7) 0.0010(7)
O4 0.0202(9) 0.0197(9) 0.0201(9) 0.0032(7) 0.0083(7) 0.0027(7)
O5 0.0172(9) 0.0319(10) 0.0141(8) -0.0018(7) 0.0045(7) 0.0017(7)
C1 0.0252(18) 0.0125(16) 0.0216(17) 0.000 0.0088(14) 0.000
C2 0.0218(12) 0.0111(11) 0.0176(12) 0.0036(9) 0.0058(10) 0.0024(9)
C3 0.0243(13) 0.0136(11) 0.0190(12) 0.0011(9) 0.0095(10) 0.0031(10)
C4 0.0184(12) 0.0144(12) 0.0226(12) 0.0022(10) 0.0061(10) 0.0027(9)
C5 0.0202(12) 0.0128(11) 0.0166(12) 0.0036(9) 0.0033(9) 0.0040(9)
C6 0.0220(12) 0.0162(12) 0.0149(11) 0.0027(9) 0.0060(10) 0.0047(10)
C7 0.0189(12) 0.0159(12) 0.0187(12) 0.0043(9) 0.0061(10) 0.0011(9)
C8 0.0182(12) 0.0190(13) 0.0163(11) 0.0014(10) 0.0027(9) 0.0027(10)
C9 0.0173(12) 0.0184(12) 0.0115(11) -0.0014(9) -0.0015(9) 0.0011(9)
C10 0.0150(11) 0.0202(12) 0.0149(11) -0.0032(9) 0.0017(9) 0.0024(10)
C11 0.0160(11) 0.0202(12) 0.0122(11) -0.0023(9) 0.0026(9) -0.0031(9)
C12 0.0153(11) 0.0171(12) 0.0120(11) -0.0032(9) -0.0018(9) -0.0003(9)
C13 0.0147(11) 0.0182(12) 0.0128(11) -0.0042(9) 0.0013(9) 0.0016(9)
C14 0.0161(11) 0.0189(12) 0.0115(11) -0.0019(9) 0.0022(9) -0.0021(9)
C15 0.0174(12) 0.0151(12) 0.0167(12) -0.0026(9) 0.0012(9) -0.0017(9)
C16 0.0162(11) 0.0144(12) 0.0200(12) 0.0015(9) 0.0034(10) -0.0009(9)
C17 0.0189(12) 0.0093(11) 0.0165(11) -0.0006(9) 0.0023(9) -0.0007(9)
C18 0.0210(12) 0.0148(12) 0.0150(11) -0.0005(9) 0.0043(9) 0.0015(9)
C19 0.0180(12) 0.0252(13) 0.0215(13) -0.0036(10) 0.0047(10) 0.0021(10)
C20 0.0229(13) 0.0305(15) 0.0231(13) -0.0015(11) 0.0108(11) 0.0021(11)
C21 0.0424(17) 0.0289(15) 0.0210(14) -0.0005(11) 0.0090(12) 0.0029(13)
C22 0.0278(14) 0.0389(17) 0.0238(14) -0.0063(12) 0.0052(11) 0.0084(12)
C23 0.0312(16) 0.047(2) 0.066(2) -0.0267(17) 0.0309(16) -0.0114(14)
C24 0.0225(13) 0.0265(14) 0.0221(13) 0.0006(11) 0.0106(10) 0.0010(11)
C25 0.0241(14) 0.0279(15) 0.0361(15) 0.0017(12) 0.0162(12) 0.0010(11)
C26 0.0184(12) 0.0252(13) 0.0225(13) -0.0011(10) 0.0099(10) 0.0010(10)
C27 0.0379(19) 0.073(3) 0.0348(18) -0.0106(17) -0.0019(15) -0.0031(18)

loop_
_atom_type_symbol
_atom_type_description
_atom_type_scat_dispersion_real
_atom_type_scat_dispersion_imag
_atom_type_scat_source
C C 0.0033 0.0016 'International Tables Vol C Tables 4.2.6.8 and 6.1.1.4'
H H 0.0000 0.0000 'International Tables Vol C Tables 4.2.6.8 and 6.1.1.4'
O O 0.0106 0.0060 'International Tables Vol C Tables 4.2.6.8 and 6.1.1.4'
Cl Cl 0.1484 0.1585 'International Tables Vol C Tables 4.2.6.8 and 6.1.1.4'

loop_
_geom_angle_atom_site_label_1
_geom_angle_atom_site_label_2
_geom_angle_atom_site_label_3
_geom_angle
_geom_angle_site_symmetry_1
_geom_angle_site_symmetry_3
C4 O1 C23 117.7(2) . .
C7 O2 C24 117.25(19) . .
C11 O3 C25 117.2(2) . .
C14 O4 C26 117.80(19) . .
C18 O5 C19 118.47(19) . .
C2 C1 C2 113.1(3) . 2_755
C2 C1 H1A 107.9 . .
C2 C1 H1A 111.8 2_755 .
C3 C2 C7 118.2(2) . .
C3 C2 C1 121.27(19) . .
C7 C2 C1 120.5(2) . .
C4 C3 C2 120.9(2) . .
C4 C3 H3A 119.6 . .
C2 C3 H3A 119.6 . .
O1 C4 C3 123.8(2) . .
O1 C4 C5 115.5(2) . .
C3 C4 C5 120.7(2) . .
C6 C5 C4 118.4(2) . .
C6 C5 C8 121.1(2) . .
C4 C5 C8 120.5(2) . .
C7 C6 C5 121.2(2) . .
C7 C6 H6A 119.4 . .
C5 C6 H6A 119.4 . .
O2 C7 C6 123.8(2) . .
O2 C7 C2 115.6(2) . .
C6 C7 C2 120.6(2) . .
C5 C8 C9 109.78(19) . .
C5 C8 H8A 109.7 . .
C9 C8 H8A 109.7 . .
C5 C8 H8B 109.7 . .
C9 C8 H8B 109.7 . .
H8A C8 H8B 108.2 . .
C10 C9 C14 118.5(2) . .
C10 C9 C8 120.9(2) . .
C14 C9 C8 120.4(2) . .
C9 C10 C11 121.0(2) . .
C9 C10 H10A 119.5 . .
C11 C10 H10A 119.5 . .
O3 C11 C10 123.8(2) . .
O3 C11 C12 115.8(2) . .
C10 C11 C12 120.4(2) . .
C13 C12 C11 118.4(2) . .
C13 C12 C15 120.7(2) . .
C11 C12 C15 120.9(2) . .
C14 C13 C12 121.1(2) . .
C14 C13 H13A 119.5 . .
C12 C13 H13A 119.5 . .
O4 C14 C13 123.7(2) . .
O4 C14 C9 115.7(2) . .
C13 C14 C9 120.6(2) . .
C12 C15 C17 111.00(19) . .
C12 C15 H15A 109.4 . .
C17 C15 H15A 109.4 . .
C12 C15 H15B 109.4 . .
C17 C15 H15B 109.4 . .
H15A C15 H15B 108.0 . .
C17 C16 C18 121.2(2) . 2_755
C17 C16 H16A 119.4 . .
C18 C16 H16A 119.4 2_755 .
C16 C17 C18 118.4(2) . .
C16 C17 C15 120.9(2) . .
C18 C17 C15 120.7(2) . .
O5 C18 C16 124.2(2) . 2_755
O5 C18 C17 115.5(2) . .
C16 C18 C17 120.3(2) 2_755 .
O5 C19 C20 107.7(2) . .
O5 C19 H19A 110.2 . .
C20 C19 H19A 110.2 . .
O5 C19 H19B 110.2 . .
C20 C19 H19B 110.2 . .
H19A C19 H19B 108.5 . .
C19 C20 C21 113.1(2) . .
C19 C20 H20A 109.0 . .
C21 C20 H20A 109.0 . .
C19 C20 H20B 109.0 . .
C21 C20 H20B 109.0 . .
H20A C20 H20B 107.8 . .
C20 C21 C22 113.3(2) . .
C20 C21 H21A 108.9 . .
C22 C21 H21A 108.9 . .
C20 C21 H21B 108.9 . .
C22 C21 H21B 108.9 . .
H21A C21 H21B 107.7 . .
C21 C22 H22A 109.5 . .
C21 C22 H22B 109.5 . .
H22A C22 H22B 109.5 . .
C21 C22 H22C 109.5 . .
H22A C22 H22C 109.5 . .
H22B C22 H22C 109.5 . .
O1 C23 H23A 109.5 . .
O1 C23 H23B 109.5 . .
H23A C23 H23B 109.5 . .
O1 C23 H23C 109.5 . .
H23A C23 H23C 109.5 . .
H23B C23 H23C 109.5 . .
O2 C24 H24A 109.5 . .
O2 C24 H24B 109.5 . .
H24A C24 H24B 109.5 . .
O2 C24 H24C 109.5 . .
H24A C24 H24C 109.5 . .
H24B C24 H24C 109.5 . .
O3 C25 H25A 109.5 . .
O3 C25 H25B 109.5 . .
H25A C25 H25B 109.5 . .
O3 C25 H25C 109.5 . .
H25A C25 H25C 109.5 . .
H25B C25 H25C 109.5 . .
O4 C26 H26A 109.5 . .
O4 C26 H26B 109.5 . .
H26A C26 H26B 109.5 . .
O4 C26 H26C 109.5 . .
H26A C26 H26C 109.5 . .
H26B C26 H26C 109.5 . .
Cl2 C27 Cl1 111.8(2) . .
Cl2 C27 H27A 109.3 . .
Cl1 C27 H27A 109.3 . .
Cl2 C27 H27B 109.3 . .
Cl1 C27 H27B 109.3 . .
H27A C27 H27B 107.9 . .

loop_
_geom_bond_atom_site_label_1
_geom_bond_atom_site_label_2
_geom_bond_distance
_geom_bond_site_symmetry_2
Cl1 C27 1.773(4) .
Cl2 C27 1.747(3) .
O1 C4 1.383(3) .
O1 C23 1.401(3) .
O2 C7 1.384(3) .
O2 C24 1.422(3) .
O3 C11 1.386(3) .
O3 C25 1.427(3) .
O4 C14 1.385(3) .
O4 C26 1.423(3) .
O5 C18 1.385(3) .
O5 C19 1.425(3) .
C1 C2 1.519(3) .
C1 C2 1.519(3) 2_755
C1 H1A 0.9504 .
C2 C3 1.400(3) .
C2 C7 1.401(3) .
C3 C4 1.395(4) .
C3 H3A 0.9300 .
C4 C5 1.397(3) .
C5 C6 1.396(3) .
C5 C8 1.519(3) .
C6 C7 1.390(4) .
C6 H6A 0.9300 .
C8 C9 1.520(3) .
C8 H8A 0.9700 .
C8 H8B 0.9700 .
C9 C10 1.395(4) .
C9 C14 1.395(3) .
C10 C11 1.396(4) .
C10 H10A 0.9300 .
C11 C12 1.402(3) .
C12 C13 1.397(3) .
C12 C15 1.515(3) .
C13 C14 1.393(3) .
C13 H13A 0.9300 .
C15 C17 1.522(3) .
C15 H15A 0.9700 .
C15 H15B 0.9700 .
C16 C17 1.391(3) .
C16 C18 1.392(4) 2_755
C16 H16A 0.9300 .
C17 C18 1.402(3) .
C18 C16 1.392(4) 2_755
C19 C20 1.520(4) .
C19 H19A 0.9700 .
C19 H19B 0.9700 .
C20 C21 1.526(4) .
C20 H20A 0.9700 .
C20 H20B 0.9700 .
C21 C22 1.529(4) .
C21 H21A 0.9700 .
C21 H21B 0.9700 .
C22 H22A 0.9600 .
C22 H22B 0.9600 .
C22 H22C 0.9600 .
C23 H23A 0.9600 .
C23 H23B 0.9600 .
C23 H23C 0.9600 .
C24 H24A 0.9600 .
C24 H24B 0.9600 .
C24 H24C 0.9600 .
C25 H25A 0.9600 .
C25 H25B 0.9600 .
C25 H25C 0.9600 .
C26 H26A 0.9600 .
C26 H26B 0.9600 .
C26 H26C 0.9600 .
C27 H27A 0.9700 .
C27 H27B 0.9700 .
